data_7032281
loop_
_publ_author_name
'Nagao, Hirotaka'
'Shimura, Naoto'
'Yonezawa, Haruka'

_publ_section_title
;
 Formation of bis(2-pyridylcarbonyl)aminate by oxidation of
 ethylbis(2-pyridylmethyl)amine on the trichloridoruthenium(iii) complex.
;
_journal_issue 41
_journal_name_full 'Dalton transactions (Cambridge, England : 2003)'
_journal_page_first 15391
_journal_page_last 15397
_journal_paper_doi 10.1039/c4dt01842g
_journal_volume 43
_journal_year 2014
_chemical_formula_moiety 'C18 H17 N6 O2 Ru, F6 P, H2 O, H0.5 O0.25'
_chemical_formula_sum 'C18 H19.5 F6 N6 O3.25 P Ru'
_chemical_formula_weight 617.92
_space_group_IT_number 2
_symmetry_cell_setting triclinic
_symmetry_Int_Tables_number 2
_symmetry_space_group_name_Hall '-P 1'
_symmetry_space_group_name_H-M 'P -1'
_atom_sites_solution_hydrogens geom
_atom_sites_solution_primary direct
_atom_sites_solution_secondary difmap
_cell_angle_alpha 70.735(15)
_cell_angle_beta 71.344(13)
_cell_angle_gamma 70.709(16)
_cell_formula_units_Z 2
_cell_length_a 8.838(3)
_cell_length_b 11.366(4)
_cell_length_c 13.810(5)
_cell_measurement_reflns_used 3447
_cell_measurement_temperature 93
_cell_measurement_theta_max 27.47
_cell_measurement_theta_min 4.09
_cell_volume 1200.9(7)
_computing_cell_refinement CrystalClear
_computing_data_collection 'CrystalClear (Rigaku/MSC Inc., 2006)'
_computing_data_reduction CrystalClear
_computing_molecular_graphics 'CrystalStructure 4.0'
_computing_publication_material 'CrystalStructure 4.0 (Rigaku, 2010)'
_computing_structure_refinement 'SHELXL97 (Sheldrick, 2008)'
_computing_structure_solution 'SIR92 (Altomare, et al., 1994)'
_diffrn_ambient_temperature 93
_diffrn_detector_area_resol_mean 7.314
_diffrn_measured_fraction_theta_full 0.986
_diffrn_measured_fraction_theta_max 0.976
_diffrn_measurement_device_type 'Rigaku Mercury70'
_diffrn_measurement_method \w
_diffrn_radiation_type 'Mo K\a'
_diffrn_radiation_wavelength 0.71070
_diffrn_reflns_av_R_equivalents 0.0134
_diffrn_reflns_limit_h_max 11
_diffrn_reflns_limit_h_min -11
_diffrn_reflns_limit_k_max 14
_diffrn_reflns_limit_k_min -14
_diffrn_reflns_limit_l_max 17
_diffrn_reflns_limit_l_min -17
_diffrn_reflns_number 11904
_diffrn_reflns_theta_full 25.00
_diffrn_reflns_theta_max 27.50
_exptl_absorpt_coefficient_mu 0.800
_exptl_absorpt_correction_T_max 0.901
_exptl_absorpt_correction_T_min 0.842
_exptl_absorpt_correction_type multi-scan
_exptl_absorpt_process_details 'REQAB (Rigaku, 1998)'
_exptl_crystal_colour orange
_exptl_crystal_density_diffrn 1.709
_exptl_crystal_description block
_exptl_crystal_F_000 617.00
_exptl_crystal_size_max 0.200
_exptl_crystal_size_mid 0.170
_exptl_crystal_size_min 0.130
_refine_diff_density_max 0.600
_refine_diff_density_min -0.560
_refine_ls_extinction_method none
_refine_ls_goodness_of_fit_ref 1.028
_refine_ls_hydrogen_treatment constr
_refine_ls_number_parameters 333
_refine_ls_number_reflns 5384
_refine_ls_number_restraints 0
_refine_ls_R_factor_gt 0.0212
_refine_ls_shift/su_max 0.001
_refine_ls_structure_factor_coef Fsqd
_refine_ls_weighting_details 'w = 1/[\s^2^(Fo^2^)+(0.0257P)^2^+1.1403P] where P=(Fo^2^+2Fc^2^)/3'
_refine_ls_weighting_scheme calc
_refine_ls_wR_factor_ref 0.0538
_reflns_number_gt 5176
_reflns_number_total 5384
_reflns_threshold_expression F^2^>2.0\s(F^2^)
_cod_data_source_file c4dt01842g2.cif
_cod_data_source_block RuAN3bpca
_cod_depositor_comments 'Adding full bibliography for 7032281--7032283.cif.'
_cod_original_cell_volume 1201.0(7)
_cod_original_formula_sum 'C18 H19.50 F6 N6 O3.25 P Ru'
_cod_database_code 7032281

loop_
_symmetry_equiv_pos_site_id
_symmetry_equiv_pos_as_xyz
1 +X,+Y,+Z
2 -X,-Y,-Z

loop_
_atom_site_label
_atom_site_type_symbol
_atom_site_fract_x
_atom_site_fract_y
_atom_site_fract_z
_atom_site_U_iso_or_equiv
_atom_site_adp_type
_atom_site_occupancy
_atom_site_symmetry_multiplicity
_atom_site_calc_flag
_atom_site_refinement_flags
Ru(1) Ru 0.417189(13) 0.345870(10) 0.315937(8) 0.00940(4) Uani 1.0 2 d .
P(1) P 0.15692(6) 0.12755(4) 0.11782(4) 0.02308(10) Uani 1.0 2 d .
F(1) F 0.33631(14) 0.03461(14) 0.09362(10) 0.0437(4) Uani 1.0 2 d .
F(2) F -0.02709(17) 0.21644(14) 0.14420(12) 0.0499(4) Uani 1.0 2 d .
F(3) F 0.2255(3) 0.22175(17) 0.14499(17) 0.0748(6) Uani 1.0 2 d .
F(4) F 0.08254(15) 0.03323(11) 0.09273(10) 0.0342(3) Uani 1.0 2 d .
F(5) F 0.18251(17) 0.20383(14) -0.00356(11) 0.0466(4) Uani 1.0 2 d .
F(6) F 0.12982(17) 0.04819(16) 0.23979(9) 0.0510(4) Uani 1.0 2 d .
O(1) O 0.26270(17) 0.51778(12) 0.56232(10) 0.0260(3) Uani 1.0 2 d .
O(2) O 0.11940(16) 0.68452(11) 0.38878(10) 0.0248(3) Uani 1.0 2 d .
O(3) O -0.1404(3) -0.08412(18) 0.35677(14) 0.0428(5) Uani 1.0 2 d .
O(4) O 0.5226(10) 0.7413(8) 0.1144(7) 0.062(3) Uani 0.2500 2 d .
N(1) N 0.30402(15) 0.48193(12) 0.39782(10) 0.0117(3) Uani 1.0 2 d .
N(2) N 0.48747(15) 0.24573(12) 0.45610(10) 0.0115(3) Uani 1.0 2 d .
N(3) N 0.31112(15) 0.49114(12) 0.20267(10) 0.0123(3) Uani 1.0 2 d .
N(4) N 0.53434(15) 0.20463(12) 0.23542(10) 0.0133(3) Uani 1.0 2 d .
N(5) N 0.62186(15) 0.41317(12) 0.26050(10) 0.0118(3) Uani 1.0 2 d .
N(6) N 0.20994(15) 0.28242(12) 0.36819(10) 0.0122(3) Uani 1.0 2 d .
C(1) C 0.32207(19) 0.45115(14) 0.49864(12) 0.0144(3) Uani 1.0 2 d .
C(2) C 0.20781(19) 0.59453(14) 0.35054(12) 0.0149(3) Uani 1.0 2 d .
C(3) C 0.43199(18) 0.31728(14) 0.52812(12) 0.0135(3) Uani 1.0 2 d .
C(4) C 0.47320(19) 0.27204(15) 0.62465(12) 0.0171(3) Uani 1.0 2 d .
C(5) C 0.57269(19) 0.14806(15) 0.65036(13) 0.0183(3) Uani 1.0 2 d .
C(6) C 0.62423(19) 0.07361(15) 0.57882(13) 0.0176(3) Uani 1.0 2 d .
C(7) C 0.58110(18) 0.12504(14) 0.48205(12) 0.0143(3) Uani 1.0 2 d .
C(8) C 0.22172(18) 0.59868(14) 0.23722(12) 0.0142(3) Uani 1.0 2 d .
C(9) C 0.1463(2) 0.70970(16) 0.17216(13) 0.0187(3) Uani 1.0 2 d .
C(10) C 0.1617(2) 0.71107(16) 0.06830(13) 0.0206(4) Uani 1.0 2 d .
C(11) C 0.2504(2) 0.60126(17) 0.03368(12) 0.0202(4) Uani 1.0 2 d .
C(12) C 0.32320(19) 0.49276(16) 0.10259(12) 0.0161(3) Uani 1.0 2 d .
C(13) C 0.60190(18) 0.12361(15) 0.19365(12) 0.0153(3) Uani 1.0 2 d .
C(14) C 0.6879(2) 0.01917(16) 0.14086(14) 0.0216(4) Uani 1.0 2 d .
C(15) C 0.73560(19) 0.45300(14) 0.22945(12) 0.0138(3) Uani 1.0 2 d .
C(16) C 0.8822(2) 0.50353(17) 0.18912(14) 0.0220(4) Uani 1.0 2 d .
C(17) C 0.09211(18) 0.24856(14) 0.39316(12) 0.0137(3) Uani 1.0 2 d .
C(18) C -0.05601(19) 0.20172(15) 0.42398(14) 0.0180(3) Uani 1.0 2 d .
H(1) H 0.4341 0.3249 0.6728 0.0205 Uiso 1.0 2 calc R
H(2) H 0.6045 0.1153 0.7157 0.0219 Uiso 1.0 2 calc R
H(3) H 0.6889 -0.0124 0.5956 0.0211 Uiso 1.0 2 calc R
H(4) H 0.6188 0.0735 0.4330 0.0171 Uiso 1.0 2 calc R
H(5) H 0.0851 0.7837 0.1981 0.0225 Uiso 1.0 2 calc R
H(6) H 0.1121 0.7863 0.0220 0.0247 Uiso 1.0 2 calc R
H(7) H 0.2615 0.5999 -0.0367 0.0242 Uiso 1.0 2 calc R
H(8) H 0.3834 0.4175 0.0783 0.0193 Uiso 1.0 2 calc R
H(9) H 0.7971 0.0311 0.0991 0.0259 Uiso 1.0 2 calc R
H(10) H 0.6239 0.0200 0.0943 0.0259 Uiso 1.0 2 calc R
H(11) H 0.7005 -0.0635 0.1939 0.0259 Uiso 1.0 2 calc R
H(12) H 0.8638 0.5818 0.1322 0.0263 Uiso 1.0 2 calc R
H(13) H 0.9772 0.4388 0.1619 0.0263 Uiso 1.0 2 calc R
H(14) H 0.9039 0.5239 0.2463 0.0263 Uiso 1.0 2 calc R
H(15) H -0.1516 0.2655 0.4521 0.0216 Uiso 1.0 2 calc R
H(16) H -0.0426 0.1203 0.4783 0.0216 Uiso 1.0 2 calc R
H(17) H -0.0732 0.1880 0.3622 0.0216 Uiso 1.0 2 calc R
H(18) H -0.0775 -0.0438 0.3229 0.0437 Uiso 1.0 2 calc R
H(19) H -0.0848 -0.1507 0.3683 0.0469 Uiso 1.0 2 calc R

loop_
_atom_site_aniso_label
_atom_site_aniso_U_11
_atom_site_aniso_U_22
_atom_site_aniso_U_33
_atom_site_aniso_U_12
_atom_site_aniso_U_13
_atom_site_aniso_U_23
Ru(1) 0.00936(6) 0.00917(6) 0.01025(6) -0.00200(4) -0.00229(4) -0.00352(4)
P(1) 0.0234(3) 0.0233(3) 0.0265(3) 0.00407(17) -0.01594(18) -0.01161(18)
F(1) 0.0193(6) 0.0656(9) 0.0351(7) 0.0100(6) -0.0089(5) -0.0167(7)
F(2) 0.0424(8) 0.0530(9) 0.0560(9) 0.0284(7) -0.0311(7) -0.0374(7)
F(3) 0.0884(13) 0.0645(11) 0.1140(16) -0.0182(10) -0.0646(12) -0.0380(11)
F(4) 0.0366(7) 0.0321(6) 0.0398(7) -0.0118(5) -0.0099(6) -0.0126(5)
F(5) 0.0484(8) 0.0480(8) 0.0405(8) -0.0231(7) -0.0223(6) 0.0150(6)
F(6) 0.0397(8) 0.0738(10) 0.0209(6) 0.0147(7) -0.0126(6) -0.0122(6)
O(1) 0.0408(8) 0.0175(6) 0.0182(6) 0.0074(5) -0.0144(6) -0.0101(5)
O(2) 0.0336(7) 0.0162(6) 0.0222(6) 0.0091(5) -0.0147(6) -0.0092(5)
O(3) 0.0410(10) 0.0289(9) 0.0369(9) 0.0162(8) -0.0076(8) -0.0073(7)
O(4) 0.042(4) 0.059(5) 0.071(6) -0.025(4) -0.005(4) 0.007(4)
N(1) 0.0141(6) 0.0095(6) 0.0112(6) -0.0004(5) -0.0044(5) -0.0035(5)
N(2) 0.0100(6) 0.0099(6) 0.0141(6) -0.0032(5) -0.0026(5) -0.0020(5)
N(3) 0.0110(6) 0.0158(6) 0.0111(6) -0.0057(5) -0.0032(5) -0.0019(5)
N(4) 0.0116(6) 0.0150(6) 0.0142(6) -0.0045(5) -0.0024(5) -0.0045(5)
N(5) 0.0126(6) 0.0117(6) 0.0114(6) -0.0019(5) -0.0036(5) -0.0036(5)
N(6) 0.0130(6) 0.0104(6) 0.0131(6) -0.0010(5) -0.0033(5) -0.0043(5)
C(1) 0.0175(7) 0.0109(7) 0.0137(7) -0.0005(6) -0.0065(6) -0.0024(6)
C(2) 0.0176(7) 0.0122(7) 0.0150(7) -0.0011(6) -0.0075(6) -0.0026(6)
C(3) 0.0144(7) 0.0118(7) 0.0141(7) -0.0031(6) -0.0039(6) -0.0027(6)
C(4) 0.0189(8) 0.0160(8) 0.0156(7) -0.0025(6) -0.0061(6) -0.0029(6)
C(5) 0.0164(7) 0.0182(8) 0.0166(7) -0.0039(6) -0.0076(6) 0.0033(6)
C(6) 0.0123(7) 0.0114(7) 0.0240(8) -0.0013(6) -0.0059(6) 0.0021(6)
C(7) 0.0101(7) 0.0101(7) 0.0212(8) -0.0018(5) -0.0029(6) -0.0035(6)
C(8) 0.0142(7) 0.0142(7) 0.0145(7) -0.0037(6) -0.0055(6) -0.0022(6)
C(9) 0.0200(8) 0.0166(8) 0.0191(8) -0.0033(6) -0.0086(6) -0.0011(6)
C(10) 0.0206(8) 0.0228(8) 0.0177(8) -0.0081(7) -0.0103(7) 0.0039(6)
C(11) 0.0195(8) 0.0319(9) 0.0111(7) -0.0115(7) -0.0056(6) -0.0008(7)
C(12) 0.0138(7) 0.0241(8) 0.0121(7) -0.0076(6) -0.0016(6) -0.0055(6)
C(13) 0.0129(7) 0.0180(7) 0.0164(7) -0.0056(6) -0.0019(6) -0.0057(6)
C(14) 0.0198(8) 0.0202(8) 0.0255(9) -0.0036(7) 0.0008(7) -0.0140(7)
C(15) 0.0156(7) 0.0140(7) 0.0124(7) -0.0029(6) -0.0037(6) -0.0043(6)
C(16) 0.0172(8) 0.0262(9) 0.0238(8) -0.0124(7) -0.0011(7) -0.0047(7)
C(17) 0.0135(7) 0.0106(7) 0.0161(7) -0.0004(6) -0.0030(6) -0.0050(6)
C(18) 0.0123(7) 0.0162(7) 0.0271(9) -0.0049(6) -0.0007(6) -0.0100(7)

loop_
_atom_type_symbol
_atom_type_description
_atom_type_scat_dispersion_real
_atom_type_scat_dispersion_imag
_atom_type_scat_source
C C 0.0033 0.0016
;
International Tables for Crystallography
(1992, Vol. C, Tables 4.2.6.8 and 6.1.1.4)
;
H H 0.0000 0.0000
;
International Tables for Crystallography
(1992, Vol. C, Table 6.1.1.4)
;
F F 0.0171 0.0103
;
International Tables for Crystallography
(1992, Vol. C, Tables 4.2.6.8 and 6.1.1.4)
;
N N 0.0061 0.0033
;
International Tables for Crystallography
(1992, Vol. C, Tables 4.2.6.8 and 6.1.1.4)
;
O O 0.0106 0.0060
;
International Tables for Crystallography
(1992, Vol. C, Tables 4.2.6.8 and 6.1.1.4)
;
P P 0.1023 0.0942
;
International Tables for Crystallography
(1992, Vol. C, Tables 4.2.6.8 and 6.1.1.4)
;
Ru Ru -1.2594 0.8363
;
International Tables for Crystallography
(1992, Vol. C, Tables 4.2.6.8 and 6.1.1.4)
;

loop_
_geom_angle_atom_site_label_1
_geom_angle_atom_site_label_2
_geom_angle_atom_site_label_3
_geom_angle
N(1) Ru(1) N(2) 80.78(6)
N(1) Ru(1) N(3) 80.65(6)
N(1) Ru(1) N(4) 178.73(5)
N(1) Ru(1) N(5) 90.37(6)
N(1) Ru(1) N(6) 89.43(6)
N(2) Ru(1) N(3) 161.43(6)
N(2) Ru(1) N(4) 97.95(6)
N(2) Ru(1) N(5) 90.11(6)
N(2) Ru(1) N(6) 91.40(6)
N(3) Ru(1) N(4) 100.61(6)
N(3) Ru(1) N(5) 89.63(6)
N(3) Ru(1) N(6) 88.80(6)
N(4) Ru(1) N(5) 89.64(6)
N(4) Ru(1) N(6) 90.60(6)
N(5) Ru(1) N(6) 178.43(5)
F(1) P(1) F(2) 177.73(9)
F(1) P(1) F(3) 91.59(10)
F(1) P(1) F(4) 89.83(9)
F(1) P(1) F(5) 90.17(7)
F(1) P(1) F(6) 89.70(7)
F(2) P(1) F(3) 90.24(11)
F(2) P(1) F(4) 88.31(9)
F(2) P(1) F(5) 91.10(8)
F(2) P(1) F(6) 88.99(8)
F(3) P(1) F(4) 178.33(9)
F(3) P(1) F(5) 92.11(11)
F(3) P(1) F(6) 89.17(11)
F(4) P(1) F(5) 88.75(9)
F(4) P(1) F(6) 89.97(9)
F(5) P(1) F(6) 178.72(11)
Ru(1) N(1) C(1) 117.21(10)
Ru(1) N(1) C(2) 117.59(13)
C(1) N(1) C(2) 125.08(14)
Ru(1) N(2) C(3) 112.72(9)
Ru(1) N(2) C(7) 128.96(13)
C(3) N(2) C(7) 118.30(15)
Ru(1) N(3) C(8) 112.71(12)
Ru(1) N(3) C(12) 128.85(11)
C(8) N(3) C(12) 118.42(13)
Ru(1) N(4) C(13) 177.56(13)
Ru(1) N(5) C(15) 178.89(12)
Ru(1) N(6) C(17) 176.93(14)
O(1) C(1) N(1) 128.06(14)
O(1) C(1) C(3) 120.13(16)
N(1) C(1) C(3) 111.81(14)
O(2) C(2) N(1) 128.07(17)
O(2) C(2) C(8) 120.88(14)
N(1) C(2) C(8) 111.06(14)
N(2) C(3) C(1) 117.36(15)
N(2) C(3) C(4) 122.37(13)
C(1) C(3) C(4) 120.27(16)
C(3) C(4) C(5) 119.12(17)
C(4) C(5) C(6) 118.54(17)
C(5) C(6) C(7) 119.78(14)
N(2) C(7) C(6) 121.82(17)
N(3) C(8) C(2) 117.68(12)
N(3) C(8) C(9) 122.13(17)
C(2) C(8) C(9) 120.19(15)
C(8) C(9) C(10) 119.00(16)
C(9) C(10) C(11) 118.88(15)
C(10) C(11) C(12) 119.53(17)
N(3) C(12) C(11) 122.03(16)
N(4) C(13) C(14) 179.57(15)
N(5) C(15) C(16) 179.61(19)
N(6) C(17) C(18) 178.27(17)

loop_
_geom_bond_atom_site_label_1
_geom_bond_atom_site_label_2
_geom_bond_distance
Ru(1) N(1) 2.0197(16)
Ru(1) N(2) 2.0679(15)
Ru(1) N(3) 2.0647(14)
Ru(1) N(4) 2.0564(16)
Ru(1) N(5) 2.0212(16)
Ru(1) N(6) 2.0199(16)
P(1) F(1) 1.5902(13)
P(1) F(2) 1.6052(15)
P(1) F(3) 1.579(3)
P(1) F(4) 1.5994(18)
P(1) F(5) 1.5939(15)
P(1) F(6) 1.6094(14)
O(1) C(1) 1.226(3)
O(2) C(2) 1.225(2)
N(1) C(1) 1.368(3)
N(1) C(2) 1.3683(18)
N(2) C(3) 1.360(3)
N(2) C(7) 1.3455(18)
N(3) C(8) 1.361(2)
N(3) C(12) 1.346(3)
N(4) C(13) 1.142(3)
N(5) C(15) 1.139(3)
N(6) C(17) 1.140(3)
C(1) C(3) 1.514(2)
C(2) C(8) 1.516(3)
C(3) C(4) 1.382(3)
C(4) C(5) 1.391(2)
C(5) C(6) 1.382(3)
C(6) C(7) 1.391(3)
C(8) C(9) 1.387(2)
C(9) C(10) 1.392(3)
C(10) C(11) 1.381(3)
C(11) C(12) 1.391(3)
C(13) C(14) 1.462(3)
C(15) C(16) 1.462(3)
C(17) C(18) 1.460(3)
